data_7063769
loop_
_publ_author_name
'Tolstikov, Svyatoslav E.'
'Kolesnikov, Andrey E.'
'Smirnova, Kristina A.'
'Letyagin, Gleb A.'
'Bogomyakov, Artem S.'
'Romanenko, Galina V.'
'Ovcharenko, Victor I.'

_publ_section_title
;
 Heterospin molecular complexes of Cu(hfac)2 with pyridyl-substituted
 nitronyl nitroxides: peculiarities of structure and magnetic properties
;
_journal_issue 18
_journal_name_full 'New Journal of Chemistry'
_journal_page_first 7655
_journal_page_last 7660
_journal_paper_doi 10.1039/D5NJ00967G
_journal_volume 49
_journal_year 2025
_chemical_formula_sum 'C46 H34 Cu2 F30 N6 O12'
_chemical_formula_weight 1559.87
_space_group_crystal_system triclinic
_space_group_IT_number 2
_space_group_name_Hall '-P 1'
_space_group_name_H-M_alt 'P -1'
_atom_sites_solution_hydrogens geom
_audit_block_doi 10.5517/ccdc.csd.cc2bjcx5
_audit_creation_method SHELXL-2018/3
_audit_update_record
;
2022-03-22 deposited with the CCDC.	2025-04-09 downloaded from the CCDC.
;
_cell_angle_alpha 97.324(3)
_cell_angle_beta 103.008(4)
_cell_angle_gamma 116.335(3)
_cell_formula_units_Z 1
_cell_length_a 10.1290(6)
_cell_length_b 11.3259(7)
_cell_length_c 15.4203(9)
_cell_measurement_reflns_used 5166
_cell_measurement_temperature 296(2)
_cell_measurement_theta_max 21.31
_cell_measurement_theta_min 2.26
_cell_volume 1491.47(17)
_computing_cell_refinement 'Bruker SAINT'
_computing_data_collection 'Bruker APEX2'
_computing_data_reduction 'Bruker SAINT'
_computing_molecular_graphics 'Bruker SHELXTL'
_computing_publication_material 'Bruker SHELXTL'
_computing_structure_refinement 'SHELXL-2018/3 (Sheldrick, 2018)'
_computing_structure_solution 'SHELXS-97 (Sheldrick, 2008)'
_diffrn_ambient_temperature 296(2)
_diffrn_measured_fraction_theta_full 0.994
_diffrn_measured_fraction_theta_max 0.986
_diffrn_measurement_device_type 'Bruker APEX-II CCD'
_diffrn_measurement_method '\f and \w scans'
_diffrn_radiation_type MoK\a
_diffrn_radiation_wavelength 0.71073
_diffrn_reflns_av_R_equivalents 0.0627
_diffrn_reflns_av_unetI/netI 0.1145
_diffrn_reflns_Laue_measured_fraction_full 0.994
_diffrn_reflns_Laue_measured_fraction_max 0.986
_diffrn_reflns_limit_h_max 13
_diffrn_reflns_limit_h_min -13
_diffrn_reflns_limit_k_max 15
_diffrn_reflns_limit_k_min -14
_diffrn_reflns_limit_l_max 20
_diffrn_reflns_limit_l_min -20
_diffrn_reflns_number 27579
_diffrn_reflns_point_group_measured_fraction_full 0.994
_diffrn_reflns_point_group_measured_fraction_max 0.986
_diffrn_reflns_theta_full 25.242
_diffrn_reflns_theta_max 28.476
_diffrn_reflns_theta_min 2.078
_exptl_absorpt_coefficient_mu 0.869
_exptl_absorpt_correction_T_max 0.5983
_exptl_absorpt_correction_T_min 0.5549
_exptl_absorpt_correction_type multi-scan
_exptl_crystal_colour red_brown
_exptl_crystal_density_diffrn 1.737
_exptl_crystal_description block
_exptl_crystal_F_000 776
_exptl_crystal_size_max 0.22
_exptl_crystal_size_mid 0.18
_exptl_crystal_size_min 0.16
_refine_diff_density_max 0.456
_refine_diff_density_min -0.422
_refine_diff_density_rms 0.062
_refine_ls_extinction_method none
_refine_ls_goodness_of_fit_ref 0.840
_refine_ls_hydrogen_treatment constr
_refine_ls_matrix_type full
_refine_ls_number_parameters 514
_refine_ls_number_reflns 7441
_refine_ls_number_restraints 0
_refine_ls_restrained_S_all 0.840
_refine_ls_R_factor_all 0.1296
_refine_ls_R_factor_gt 0.0460
_refine_ls_shift/su_max 0.001
_refine_ls_shift/su_mean 0.000
_refine_ls_structure_factor_coef Fsqd
_refine_ls_weighting_details 'w=1/[\s^2^(Fo^2^)+(0.0471P)^2^] where P=(Fo^2^+2Fc^2^)/3'
_refine_ls_weighting_scheme calc
_refine_ls_wR_factor_gt 0.0957
_refine_ls_wR_factor_ref 0.1141
_reflns_Friedel_coverage 0.000
_reflns_number_gt 3075
_reflns_number_total 7441
_reflns_threshold_expression 'I > 2\s(I)'
_cod_data_source_file d5nj00967g2.cif
_cod_data_source_block 1231s
_cod_depositor_comments 'Adding full bibliography for 7063753--7063771.cif.'
_cod_original_cell_volume 1491.47(16)
_cod_database_code 7063769
_shelx_shelxl_version_number 2018/3
_shelx_space_group_comment
; 
The symmetry employed for this shelxl refinement is uniquely defined 
by the following loop, which should always be used as a source of 
symmetry information in preference to the above space-group names. 
They are only intended as comments. 
;

loop_
_space_group_symop_operation_xyz
'x, y, z'
'-x, -y, -z'

loop_
_atom_site_label
_atom_site_type_symbol
_atom_site_fract_x
_atom_site_fract_y
_atom_site_fract_z
_atom_site_U_iso_or_equiv
_atom_site_adp_type
_atom_site_occupancy
_atom_site_site_symmetry_order
_atom_site_calc_flag
_atom_site_refinement_flags_posn
_atom_site_refinement_flags_adp
_atom_site_refinement_flags_occupancy
_atom_site_disorder_assembly
_atom_site_disorder_group
Cu Cu 0.46207(4) 0.52642(4) 0.26178(2) 0.05033(16) Uani 1 1 d . . . . .
O1 O 0.5974(2) 0.4925(2) 0.20417(14) 0.0539(6) Uani 1 1 d . . . . .
C1 C 0.7491(4) 0.4887(4) 0.1121(3) 0.0672(10) Uani 1 1 d . . . . .
F1 F 0.8943(2) 0.5619(3) 0.16121(17) 0.1194(9) Uani 1 1 d . . . . .
F2 F 0.7396(3) 0.4830(3) 0.02473(15) 0.1164(9) Uani 1 1 d . . . . .
F3 F 0.7076(3) 0.3641(3) 0.11834(17) 0.1124(8) Uani 1 1 d . . . . .
C2 C 0.6508(3) 0.5447(3) 0.1438(2) 0.0511(8) Uani 1 1 d . . . . .
C3 C 0.6417(4) 0.6470(4) 0.1092(2) 0.0609(9) Uani 1 1 d . . . . .
H3A H 0.683856 0.669788 0.062095 0.073 Uiso 1 1 calc R U . . .
C4 C 0.5723(4) 0.7196(3) 0.1406(2) 0.0545(9) Uani 1 1 d . . . . .
C5 C 0.5870(5) 0.8415(4) 0.1022(3) 0.0745(11) Uani 1 1 d . . . . .
F4 F 0.4551(3) 0.8473(2) 0.08418(17) 0.1159(8) Uani 1 1 d . . . . .
F5 F 0.6185(3) 0.8408(2) 0.02513(16) 0.1168(9) Uani 1 1 d . . . . .
F6 F 0.6873(3) 0.9559(2) 0.16256(17) 0.1465(12) Uani 1 1 d . . . . .
O2 O 0.5037(3) 0.6998(2) 0.19789(14) 0.0626(6) Uani 1 1 d . . . . .
O3 O 0.3232(2) 0.55103(19) 0.32035(13) 0.0521(5) Uani 1 1 d . . . . .
C6 C 0.1060(5) 0.5111(4) 0.3647(3) 0.0598(9) Uani 1 1 d . . . . .
F7 F -0.0448(17) 0.4470(15) 0.3322(11) 0.117(6) Uani 0.5 1 d . . P A 1
F8 F 0.151(2) 0.6401(16) 0.3826(15) 0.127(7) Uani 0.5 1 d . . P A 1
F9 F 0.149(2) 0.4783(16) 0.4379(10) 0.121(6) Uani 0.5 1 d . . P A 1
F7A F 0.102(2) 0.6222(16) 0.3685(12) 0.108(5) Uani 0.5 1 d . . P A 2
F8A F 0.1838(14) 0.5288(16) 0.4501(10) 0.111(6) Uani 0.5 1 d . . P A 2
F9A F -0.0329(17) 0.4161(12) 0.3589(11) 0.107(6) Uani 0.5 1 d . . P A 2
C7 C 0.1771(4) 0.4778(3) 0.2946(2) 0.0475(8) Uani 1 1 d . . . . .
C8 C 0.0838(4) 0.3775(3) 0.2152(2) 0.0561(8) Uani 1 1 d . . . . .
H8A H -0.023043 0.331144 0.204081 0.067 Uiso 1 1 calc R U . . .
C9 C 0.1457(4) 0.3432(3) 0.1502(2) 0.0535(8) Uani 1 1 d . . . . .
C10 C 0.0284(6) 0.2284(6) 0.0632(3) 0.0879(14) Uani 1 1 d . . . . .
F10 F 0.079(3) 0.224(2) -0.0034(13) 0.153(10) Uani 0.5 1 d . . P B 1
F11 F -0.1069(14) 0.2107(17) 0.0412(12) 0.158(9) Uani 0.5 1 d . . P B 1
F12 F 0.0034(17) 0.1030(12) 0.0862(11) 0.141(5) Uani 0.5 1 d . . P B 1
F10A F 0.089(3) 0.189(2) 0.0130(14) 0.134(9) Uani 0.5 1 d . . P B 2
F11A F -0.0357(17) 0.2961(11) 0.0099(7) 0.154(5) Uani 0.5 1 d . . P B 2
F12A F -0.0808(19) 0.1399(14) 0.0728(9) 0.170(10) Uani 0.5 1 d . . P B 2
O4 O 0.2836(2) 0.3913(2) 0.15376(13) 0.0573(6) Uani 1 1 d . . . . .
O1R O 0.5920(3) 0.6674(2) 0.66155(15) 0.0810(8) Uani 1 1 d . . . . .
N2R N 0.6233(3) 0.7887(2) 0.65907(15) 0.0465(6) Uani 1 1 d . . . . .
C3R C 0.5698(4) 0.8686(3) 0.7133(2) 0.0555(8) Uani 1 1 d . . . . .
C4R C 0.3945(4) 0.7921(4) 0.6740(4) 0.138(2) Uani 1 1 d . . . . .
H4RA H 0.352641 0.838333 0.705895 0.207 Uiso 1 1 calc R U . . .
H4RB H 0.363963 0.788414 0.609606 0.207 Uiso 1 1 calc R U . . .
H4RC H 0.355660 0.701088 0.681384 0.207 Uiso 1 1 calc R U . . .
C5R C 0.6231(6) 0.8716(4) 0.8137(2) 0.1283(19) Uani 1 1 d . . . . .
H5RA H 0.589630 0.922429 0.849051 0.193 Uiso 1 1 calc R U . . .
H5RB H 0.579279 0.779983 0.820212 0.193 Uiso 1 1 calc R U . . .
H5RC H 0.734408 0.914175 0.835495 0.193 Uiso 1 1 calc R U . . .
C6R C 0.6470(3) 1.0086(3) 0.69089(19) 0.0472(8) Uani 1 1 d . . . . .
C7R C 0.7899(5) 1.1187(4) 0.7669(2) 0.1196(17) Uani 1 1 d . . . . .
H7RA H 0.760240 1.143581 0.818237 0.179 Uiso 1 1 calc R U . . .
H7RB H 0.860677 1.085144 0.786186 0.179 Uiso 1 1 calc R U . . .
H7RC H 0.839398 1.197188 0.744530 0.179 Uiso 1 1 calc R U . . .
C8R C 0.5400(5) 1.0629(4) 0.6557(3) 0.0979(13) Uani 1 1 d . . . . .
H8RA H 0.501829 1.084306 0.703632 0.147 Uiso 1 1 calc R U . . .
H8RB H 0.595645 1.143871 0.637091 0.147 Uiso 1 1 calc R U . . .
H8RC H 0.454298 0.995238 0.603830 0.147 Uiso 1 1 calc R U . . .
N9R N 0.7043(3) 0.9764(3) 0.61407(17) 0.0513(7) Uani 1 1 d . . . . .
O10R O 0.7613(3) 1.0608(2) 0.56788(17) 0.0866(8) Uani 1 1 d . . . . .
C11R C 0.6930(3) 0.8538(3) 0.60339(19) 0.0402(7) Uani 1 1 d . . . . .
C12R C 0.7384(3) 0.7929(3) 0.53332(18) 0.0401(7) Uani 1 1 d . . . . .
C13R C 0.6212(3) 0.7062(3) 0.45290(19) 0.0476(8) Uani 1 1 d . . . . .
H13A H 0.520869 0.689733 0.447767 0.057 Uiso 1 1 calc R U . . .
N14R N 0.6432(3) 0.6445(2) 0.38183(15) 0.0441(6) Uani 1 1 d . . . . .
C15R C 0.7882(4) 0.6704(3) 0.3915(2) 0.0521(8) Uani 1 1 d . . . . .
H15A H 0.806650 0.628724 0.343129 0.063 Uiso 1 1 calc R U . . .
C16R C 0.9119(3) 0.7550(3) 0.4689(2) 0.0530(8) Uani 1 1 d . . . . .
H16A H 1.011016 0.769704 0.472200 0.064 Uiso 1 1 calc R U . . .
C17R C 0.8881(3) 0.8181(3) 0.54162(19) 0.0424(7) Uani 1 1 d . . . . .
C18R C 1.0219(4) 0.9081(4) 0.6268(3) 0.0534(8) Uani 1 1 d . . . . .
F19R F 1.1072(18) 1.0266(8) 0.6198(6) 0.114(3) Uani 0.5 1 d . . P C 1
F20R F 1.1146(13) 0.8558(10) 0.6489(10) 0.105(4) Uani 0.5 1 d . . P C 1
F21R F 0.9859(9) 0.9222(19) 0.7022(6) 0.110(5) Uani 0.5 1 d . . P C 1
F19A F 1.1531(8) 0.942(2) 0.6178(6) 0.137(5) Uani 0.5 1 d . . P C 2
F20A F 1.0069(18) 0.8564(10) 0.6935(7) 0.122(6) Uani 0.5 1 d . . P C 2
F21A F 1.0267(11) 1.0263(9) 0.6555(9) 0.093(3) Uani 0.5 1 d . . P C 2

loop_
_atom_site_aniso_label
_atom_site_aniso_U_11
_atom_site_aniso_U_22
_atom_site_aniso_U_33
_atom_site_aniso_U_23
_atom_site_aniso_U_13
_atom_site_aniso_U_12
Cu 0.0479(3) 0.0545(3) 0.0511(2) 0.00844(18) 0.02367(19) 0.0248(2)
O1 0.0575(14) 0.0603(14) 0.0542(13) 0.0130(11) 0.0309(11) 0.0317(11)
C1 0.068(3) 0.077(3) 0.062(2) 0.009(2) 0.033(2) 0.037(2)
F1 0.0550(14) 0.134(2) 0.144(2) -0.0189(17) 0.0137(14) 0.0474(14)
F2 0.153(2) 0.189(3) 0.0743(15) 0.0378(16) 0.0691(15) 0.123(2)
F3 0.133(2) 0.0949(18) 0.156(2) 0.0298(16) 0.0947(18) 0.0731(16)
C2 0.0418(19) 0.061(2) 0.0424(19) -0.0013(16) 0.0144(16) 0.0215(17)
C3 0.069(2) 0.072(2) 0.056(2) 0.0213(19) 0.0370(18) 0.037(2)
C4 0.059(2) 0.051(2) 0.046(2) 0.0100(16) 0.0168(17) 0.0221(18)
C5 0.092(3) 0.071(3) 0.062(3) 0.024(2) 0.030(2) 0.037(3)
F4 0.151(2) 0.124(2) 0.132(2) 0.0670(16) 0.0650(18) 0.0977(19)
F5 0.183(3) 0.136(2) 0.0982(18) 0.0736(16) 0.0888(18) 0.101(2)
F6 0.189(3) 0.0580(15) 0.1046(19) 0.0214(14) -0.0039(19) 0.0111(17)
O2 0.0797(16) 0.0646(15) 0.0623(14) 0.0224(12) 0.0399(13) 0.0413(13)
O3 0.0440(13) 0.0566(13) 0.0551(13) 0.0042(10) 0.0214(11) 0.0242(11)
C6 0.049(3) 0.059(3) 0.071(3) 0.013(2) 0.029(2) 0.023(2)
F7 0.062(6) 0.184(15) 0.108(7) 0.017(6) 0.055(4) 0.055(8)
F8 0.131(9) 0.052(5) 0.222(12) 0.012(6) 0.133(8) 0.034(5)
F9 0.239(15) 0.126(8) 0.087(9) 0.072(7) 0.105(10) 0.126(10)
F7A 0.175(15) 0.092(10) 0.169(9) 0.081(8) 0.137(9) 0.106(11)
F8A 0.092(5) 0.197(15) 0.063(5) 0.016(7) 0.034(4) 0.085(7)
F9A 0.084(8) 0.066(4) 0.130(11) -0.004(6) 0.076(8) -0.009(5)
C7 0.047(2) 0.0463(19) 0.057(2) 0.0171(16) 0.0222(17) 0.0255(17)
C8 0.0415(18) 0.058(2) 0.063(2) 0.0096(17) 0.0210(17) 0.0195(17)
C9 0.055(2) 0.051(2) 0.049(2) 0.0137(16) 0.0166(18) 0.0213(18)
C10 0.069(4) 0.096(4) 0.068(3) -0.001(3) 0.019(3) 0.021(4)
F10 0.112(13) 0.176(16) 0.053(4) -0.022(7) 0.040(6) -0.019(9)
F11 0.069(7) 0.169(17) 0.156(14) -0.079(11) -0.036(7) 0.055(10)
F12 0.166(11) 0.057(4) 0.134(7) -0.008(4) 0.020(7) 0.021(6)
F10A 0.099(9) 0.121(10) 0.120(15) -0.062(10) 0.029(9) 0.031(8)
F11A 0.127(9) 0.188(10) 0.082(4) 0.009(5) -0.017(5) 0.053(8)
F12A 0.137(16) 0.097(13) 0.131(13) -0.041(9) 0.080(14) -0.060(9)
O4 0.0518(14) 0.0641(15) 0.0503(13) 0.0050(11) 0.0191(11) 0.0249(12)
O1R 0.144(2) 0.0569(15) 0.0849(17) 0.0369(13) 0.0740(16) 0.0617(16)
N2R 0.0596(17) 0.0408(15) 0.0481(15) 0.0152(13) 0.0259(13) 0.0270(13)
C3R 0.068(2) 0.049(2) 0.068(2) 0.0199(17) 0.0423(18) 0.0327(18)
C4R 0.064(3) 0.071(3) 0.281(7) 0.026(3) 0.082(4) 0.027(2)
C5R 0.277(6) 0.111(3) 0.073(3) 0.048(3) 0.101(4) 0.130(4)
C6R 0.057(2) 0.0406(18) 0.0478(18) 0.0121(15) 0.0258(16) 0.0229(16)
C7R 0.113(3) 0.090(3) 0.071(3) -0.014(2) 0.025(3) -0.010(3)
C8R 0.133(4) 0.112(3) 0.124(3) 0.068(3) 0.079(3) 0.095(3)
N9R 0.0560(17) 0.0414(16) 0.0619(17) 0.0163(13) 0.0308(14) 0.0219(14)
O10R 0.127(2) 0.0542(15) 0.109(2) 0.0425(15) 0.0830(18) 0.0426(15)
C11R 0.0357(17) 0.0404(18) 0.0437(17) 0.0111(14) 0.0148(14) 0.0168(14)
C12R 0.0421(18) 0.0395(17) 0.0451(17) 0.0129(14) 0.0195(15) 0.0223(15)
C13R 0.0398(18) 0.0491(19) 0.057(2) 0.0110(16) 0.0234(16) 0.0208(16)
N14R 0.0423(15) 0.0463(15) 0.0501(15) 0.0124(12) 0.0243(12) 0.0225(13)
C15R 0.055(2) 0.061(2) 0.052(2) 0.0159(16) 0.0276(18) 0.0327(18)
C16R 0.0424(19) 0.073(2) 0.058(2) 0.0221(18) 0.0258(17) 0.0344(18)
C17R 0.0397(18) 0.0452(18) 0.0499(19) 0.0209(15) 0.0191(15) 0.0226(15)
C18R 0.047(2) 0.060(3) 0.060(2) 0.017(2) 0.0198(19) 0.030(2)
F19R 0.113(9) 0.058(5) 0.090(6) 0.029(4) -0.005(5) -0.011(5)
F20R 0.068(6) 0.098(5) 0.129(9) -0.014(4) -0.026(4) 0.063(5)
F21R 0.050(4) 0.198(14) 0.052(4) -0.003(8) 0.008(3) 0.049(8)
F19A 0.038(3) 0.240(15) 0.084(5) -0.025(9) 0.012(3) 0.049(8)
F20A 0.159(13) 0.077(5) 0.059(6) 0.032(4) -0.009(6) 0.015(5)
F21A 0.067(5) 0.059(4) 0.114(7) -0.010(4) -0.013(4) 0.025(4)

loop_
_atom_type_symbol
_atom_type_description
_atom_type_scat_dispersion_real
_atom_type_scat_dispersion_imag
_atom_type_scat_source
C C 0.0033 0.0016 'International Tables Vol C Tables 4.2.6.8 and 6.1.1.4'
H H 0.0000 0.0000 'International Tables Vol C Tables 4.2.6.8 and 6.1.1.4'
N N 0.0061 0.0033 'International Tables Vol C Tables 4.2.6.8 and 6.1.1.4'
O O 0.0106 0.0060 'International Tables Vol C Tables 4.2.6.8 and 6.1.1.4'
F F 0.0171 0.0103 'International Tables Vol C Tables 4.2.6.8 and 6.1.1.4'
Cu Cu 0.3201 1.2651 'International Tables Vol C Tables 4.2.6.8 and 6.1.1.4'

loop_
_geom_angle_atom_site_label_1
_geom_angle_atom_site_label_2
_geom_angle_atom_site_label_3
_geom_angle
_geom_angle_site_symmetry_1
_geom_angle_site_symmetry_3
_geom_angle_publ_flag
O3 Cu O1 177.06(9) . . ?
O3 Cu O4 90.65(8) . . ?
O1 Cu O4 88.37(8) . . ?
O3 Cu N14R 89.05(8) . . ?
O1 Cu N14R 91.54(9) . . ?
O4 Cu N14R 172.09(9) . . ?
O3 Cu O2 94.70(8) . . ?
O1 Cu O2 88.14(8) . . ?
O4 Cu O2 93.69(8) . . ?
N14R Cu O2 94.21(8) . . ?
O3 Cu O1R 82.70(8) . 2_666 ?
O1 Cu O1R 94.47(8) . 2_666 ?
O4 Cu O1R 86.70(8) . 2_666 ?
N14R Cu O1R 85.43(8) . 2_666 ?
O2 Cu O1R 177.37(7) . 2_666 ?
C2 O1 Cu 127.6(2) . . ?
F1 C1 F3 106.3(3) . . ?
F1 C1 F2 108.0(3) . . ?
F3 C1 F2 104.7(3) . . ?
F1 C1 C2 111.3(3) . . ?
F3 C1 C2 113.2(3) . . ?
F2 C1 C2 112.9(3) . . ?
O1 C2 C3 129.8(3) . . ?
O1 C2 C1 112.6(3) . . ?
C3 C2 C1 117.5(3) . . ?
O1 C2 Cu 32.11(13) . . ?
C3 C2 Cu 97.8(2) . . ?
C1 C2 Cu 144.6(3) . . ?
C2 C3 C4 123.6(3) . . ?
O2 C4 C3 127.8(3) . . ?
O2 C4 C5 114.9(3) . . ?
C3 C4 C5 117.3(3) . . ?
O2 C4 Cu 38.15(15) . . ?
C3 C4 Cu 89.7(2) . . ?
C5 C4 Cu 153.1(3) . . ?
F6 C5 F5 109.8(4) . . ?
F6 C5 F4 103.7(3) . . ?
F5 C5 F4 104.7(3) . . ?
F6 C5 C4 111.3(3) . . ?
F5 C5 C4 114.9(3) . . ?
F4 C5 C4 111.7(3) . . ?
C4 O2 Cu 122.0(2) . . ?
C7 O3 Cu 126.23(18) . . ?
F9 C6 F8 110.6(12) . . ?
F9 C6 F7 109.7(11) . . ?
F8 C6 F7 107.1(12) . . ?
F7A C6 F9A 107.1(12) . . ?
F7A C6 F8A 102.2(11) . . ?
F9A C6 F8A 100.9(10) . . ?
F9 C6 C7 109.4(8) . . ?
F7A C6 C7 115.2(8) . . ?
F8 C6 C7 108.7(9) . . ?
F7 C6 C7 111.4(8) . . ?
F9A C6 C7 116.2(7) . . ?
F8A C6 C7 113.4(6) . . ?
O3 C7 C8 127.8(3) . . ?
O3 C7 C6 112.5(3) . . ?
C8 C7 C6 119.8(3) . . ?
O3 C7 Cu 32.92(12) . . ?
C8 C7 Cu 95.13(19) . . ?
C6 C7 Cu 144.7(2) . . ?
C7 C8 C9 121.1(3) . . ?
O4 C9 C8 128.6(3) . . ?
O4 C9 C10 115.2(3) . . ?
C8 C9 C10 116.2(4) . . ?
O4 C9 Cu 34.60(13) . . ?
C8 C9 Cu 94.05(19) . . ?
C10 C9 Cu 149.4(3) . . ?
F12A C10 F10A 114.0(13) . . ?
F10 C10 F11 113.9(15) . . ?
F12A C10 F11A 103.3(12) . . ?
F10A C10 F11A 103.6(12) . . ?
F10 C10 F12 102.7(13) . . ?
F11 C10 F12 100.9(11) . . ?
F12A C10 C9 116.7(7) . . ?
F10 C10 C9 114.5(12) . . ?
F10A C10 C9 114.1(12) . . ?
F11 C10 C9 116.3(7) . . ?
F11A C10 C9 102.7(6) . . ?
F12 C10 C9 106.1(7) . . ?
C9 O4 Cu 124.62(19) . . ?
N2R O1R Cu 154.10(18) . 2_666 ?
O1R N2R C11R 124.6(2) . . ?
O1R N2R C3R 122.8(2) . . ?
C11R N2R C3R 112.3(2) . . ?
N2R C3R C4R 105.3(3) . . ?
N2R C3R C5R 108.7(3) . . ?
C4R C3R C5R 111.2(4) . . ?
N2R C3R C6R 101.7(2) . . ?
C4R C3R C6R 113.9(3) . . ?
C5R C3R C6R 115.0(3) . . ?
N9R C6R C8R 107.9(2) . . ?
N9R C6R C7R 105.7(3) . . ?
C8R C6R C7R 110.0(3) . . ?
N9R C6R C3R 101.9(2) . . ?
C8R C6R C3R 115.7(3) . . ?
C7R C6R C3R 114.6(3) . . ?
O10R N9R C11R 125.2(3) . . ?
O10R N9R C6R 122.8(2) . . ?
C11R N9R C6R 112.0(3) . . ?
N2R C11R N9R 110.8(3) . . ?
N2R C11R C12R 124.2(3) . . ?
N9R C11R C12R 124.8(3) . . ?
C13R C12R C17R 118.5(3) . . ?
C13R C12R C11R 116.4(2) . . ?
C17R C12R C11R 125.2(3) . . ?
N14R C13R C12R 123.9(3) . . ?
N14R C13R Cu 36.55(13) . . ?
C12R C13R Cu 160.3(2) . . ?
C15R N14R C13R 116.5(2) . . ?
C15R N14R Cu 122.74(19) . . ?
C13R N14R Cu 120.68(19) . . ?
N14R C15R C16R 123.6(3) . . ?
N14R C15R Cu 35.31(13) . . ?
C16R C15R Cu 158.8(2) . . ?
C15R C16R C17R 119.5(3) . . ?
C16R C17R C12R 118.0(3) . . ?
C16R C17R C18R 119.7(3) . . ?
C12R C17R C18R 122.3(3) . . ?
F20A C18R F19A 111.1(8) . . ?
F19R C18R F21R 107.6(7) . . ?
F19R C18R F20R 106.0(7) . . ?
F21R C18R F20R 101.3(7) . . ?
F20A C18R F21A 102.9(6) . . ?
F19A C18R F21A 104.3(8) . . ?
F20A C18R C17R 110.8(5) . . ?
F19A C18R C17R 114.6(4) . . ?
F19R C18R C17R 113.9(4) . . ?
F21R C18R C17R 115.5(5) . . ?
F20R C18R C17R 111.4(4) . . ?
F21A C18R C17R 112.4(4) . . ?

loop_
_geom_bond_atom_site_label_1
_geom_bond_atom_site_label_2
_geom_bond_distance
_geom_bond_site_symmetry_2
_geom_bond_publ_flag
Cu O3 1.9302(18) . ?
Cu O1 1.935(2) . ?
Cu O4 1.9813(19) . ?
Cu N14R 2.060(2) . ?
Cu O2 2.225(2) . ?
Cu O1R 2.530(2) 2_666 ?
O1 C2 1.261(3) . ?
C1 F1 1.296(4) . ?
C1 F3 1.305(4) . ?
C1 F2 1.320(4) . ?
C1 C2 1.528(4) . ?
C2 C3 1.366(4) . ?
C3 C4 1.404(4) . ?
C4 O2 1.225(3) . ?
C4 C5 1.532(5) . ?
C5 F6 1.295(4) . ?
C5 F5 1.298(4) . ?
C5 F4 1.335(4) . ?
O3 C7 1.264(3) . ?
C6 F9 1.277(14) . ?
C6 F7A 1.274(15) . ?
C6 F8 1.291(17) . ?
C6 F7 1.301(15) . ?
C6 F9A 1.312(14) . ?
C6 F8A 1.312(14) . ?
C6 C7 1.522(4) . ?
C7 C8 1.362(4) . ?
C8 C9 1.397(4) . ?
C9 O4 1.238(3) . ?
C9 C10 1.539(5) . ?
C10 F12A 1.174(10) . ?
C10 F10 1.253(18) . ?
C10 F10A 1.247(17) . ?
C10 F11 1.251(12) . ?
C10 F11A 1.431(13) . ?
C10 F12 1.434(14) . ?
O1R N2R 1.274(3) . ?
N2R C11R 1.324(3) . ?
N2R C3R 1.502(3) . ?
C3R C4R 1.512(5) . ?
C3R C5R 1.511(4) . ?
C3R C6R 1.551(4) . ?
C6R N9R 1.503(3) . ?
C6R C8R 1.503(4) . ?
C6R C7R 1.511(4) . ?
N9R O10R 1.274(3) . ?
N9R C11R 1.327(3) . ?
C11R C12R 1.474(4) . ?
C12R C13R 1.380(3) . ?
C12R C17R 1.384(3) . ?
C13R N14R 1.339(3) . ?
N14R C15R 1.332(3) . ?
C15R C16R 1.372(4) . ?
C16R C17R 1.377(4) . ?
C17R C18R 1.494(4) . ?
C18R F20A 1.253(10) . ?
C18R F19A 1.256(7) . ?
C18R F19R 1.268(8) . ?
C18R F21R 1.306(9) . ?
C18R F20R 1.324(8) . ?
C18R F21A 1.330(7) . ?
